data_7236392
loop_
_publ_author_name
'Fu, Ruibiao'
'Hu, Shengmin'
'Wu, Xintao'

_publ_section_title
;
 Rapid and sensitive detection of nitroaromatic explosives by using new 3D
 lanthanide phosphonates
;
_journal_issue 5
_journal_name_full 'Journal of Materials Chemistry A'
_journal_page_first 1952
_journal_paper_doi 10.1039/C6TA10152F
_journal_volume 5
_journal_year 2017
_chemical_formula_sum 'C24 H76 Eu2 O47 P6'
_chemical_formula_weight 1606.59
_space_group_IT_number 2
_space_group_name_Hall '-P 1'
_space_group_name_H-M_alt 'P -1'
_symmetry_cell_setting triclinic
_symmetry_space_group_name_H-M 'P -1'
_atom_sites_solution_hydrogens geom
_atom_sites_solution_primary direct
_atom_sites_solution_secondary difmap
_audit_creation_method SHELXL-97
_audit_update_record
;
2016-12-14 deposited with the CCDC.
2016-12-23 downloaded from the CCDC.
;
_cell_angle_alpha 82.967(10)
_cell_angle_beta 81.366(11)
_cell_angle_gamma 87.884(9)
_cell_formula_units_Z 1
_cell_length_a 10.390(5)
_cell_length_b 11.803(6)
_cell_length_c 11.934(6)
_cell_measurement_reflns_used 3949
_cell_measurement_temperature 293(2)
_cell_measurement_theta_max 27.4934
_cell_measurement_theta_min 2.4378
_cell_volume 1435.8(12)
_computing_cell_refinement 'CrystalClear (Rigaku Inc., 2008)'
_computing_data_collection 'CrystalClear (Rigaku Inc., 2008)'
_computing_data_reduction 'CrystalClear (Rigaku Inc., 2008)'
_computing_molecular_graphics 'Bruker SHELXTL'
_computing_publication_material 'Bruker SHELXTL'
_computing_structure_refinement 'SHELXL-97 (Sheldrick, 1997)'
_computing_structure_solution 'SHELXS-97 (Sheldrick, 1990)'
_diffrn_ambient_temperature 293(2)
_diffrn_measured_fraction_theta_full 0.988
_diffrn_measured_fraction_theta_max 0.988
_diffrn_measurement_device_type 'Mercury70 (2x2 bin mode)'
_diffrn_measurement_method '\w scans'
_diffrn_radiation_monochromator graphite
_diffrn_radiation_source 'fine-focus sealed tube'
_diffrn_radiation_type MoK\a
_diffrn_radiation_wavelength 0.71073
_diffrn_reflns_av_R_equivalents 0.0500
_diffrn_reflns_av_sigmaI/netI 0.0665
_diffrn_reflns_limit_h_max 13
_diffrn_reflns_limit_h_min -13
_diffrn_reflns_limit_k_max 15
_diffrn_reflns_limit_k_min -15
_diffrn_reflns_limit_l_max 15
_diffrn_reflns_limit_l_min -15
_diffrn_reflns_number 17943
_diffrn_reflns_theta_full 27.49
_diffrn_reflns_theta_max 27.49
_diffrn_reflns_theta_min 2.31
_exptl_absorpt_coefficient_mu 2.446
_exptl_absorpt_correction_T_max 1.0000
_exptl_absorpt_correction_T_min 0.8500
_exptl_absorpt_correction_type multi-scan
_exptl_absorpt_process_details 'CrystalClear (Rigaku Inc., 2008)'
_exptl_crystal_colour colorless
_exptl_crystal_density_diffrn 1.858
_exptl_crystal_density_method 'not measured'
_exptl_crystal_description prism
_exptl_crystal_F_000 812
_exptl_crystal_size_max 0.1000
_exptl_crystal_size_mid 0.1000
_exptl_crystal_size_min 0.0500
_refine_diff_density_max 1.298
_refine_diff_density_min -1.379
_refine_diff_density_rms 0.158
_refine_ls_extinction_method none
_refine_ls_goodness_of_fit_ref 1.082
_refine_ls_hydrogen_treatment mixed
_refine_ls_matrix_type full
_refine_ls_number_parameters 361
_refine_ls_number_reflns 6503
_refine_ls_number_restraints 3
_refine_ls_restrained_S_all 1.088
_refine_ls_R_factor_all 0.0606
_refine_ls_R_factor_gt 0.0480
_refine_ls_shift/su_max 0.001
_refine_ls_shift/su_mean 0.000
_refine_ls_structure_factor_coef Fsqd
_refine_ls_weighting_details 'calc w=1/[\s^2^(Fo^2^)+(0.0445P)^2^+4.1249P] where P=(Fo^2^+2Fc^2^)/3'
_refine_ls_weighting_scheme calc
_refine_ls_wR_factor_gt 0.1042
_refine_ls_wR_factor_ref 0.1124
_reflns_number_gt 5512
_reflns_number_total 6503
_reflns_threshold_expression >2sigma(I)
_cod_data_source_file c6ta10152f2.cif
_cod_data_source_block f1
_cod_depositor_comments
;
The following automatic conversions were performed:

data item '_exptl_absorpt_correction_type' value 'Multi-scan' was
changed to 'multi-scan' in accordance with the
/home/saulius/struct/COD-crude-data/automatic-downloads/DataCite-retrospective/RSC/depositions/lib/dictionaries/cif_core.dic
dictionary named 'cif_core.dic' version 2.4.2 last updated on
2011-04-26.

Automatic conversion script
Id: cif_fix_values 6909 2019-04-08 15:41:33Z antanas 
;
_cod_original_cell_volume 1435.7(13)
_cod_original_sg_symbol_H-M P-1
_cod_database_code 7236392

loop_
_symmetry_equiv_pos_as_xyz
'x, y, z'
'-x, -y, -z'

loop_
_atom_site_label
_atom_site_type_symbol
_atom_site_fract_x
_atom_site_fract_y
_atom_site_fract_z
_atom_site_U_iso_or_equiv
_atom_site_adp_type
_atom_site_occupancy
_atom_site_symmetry_multiplicity
_atom_site_calc_flag
_atom_site_refinement_flags
Eu1 Eu -0.01954(3) 0.23992(2) 0.07532(2) 0.01948(10) Uani 1 1 d .
P1 P -0.29459(18) 0.27650(15) 0.31429(15) 0.0384(4) Uani 1 1 d .
P2 P 0.11627(13) 0.50548(11) 0.11598(12) 0.0199(3) Uani 1 1 d .
P3 P -0.15264(13) -0.03387(11) 0.10555(13) 0.0209(3) Uani 1 1 d .
O1 O -0.1996(4) 0.2587(4) 0.2111(4) 0.0369(11) Uani 1 1 d .
O2 O -0.4334(5) 0.2422(5) 0.2996(5) 0.0597(15) Uani 1 1 d .
H1 H -0.4466 0.1763 0.3287 0.090 Uiso 1 1 calc R
O3 O -0.2559(7) 0.2190(5) 0.4250(5) 0.0686(17) Uani 1 1 d .
O4 O -0.1801(5) 0.4697(5) 0.3281(5) 0.0561(15) Uani 1 1 d .
H2 H -0.1827 0.5394 0.3263 0.084 Uiso 1 1 calc R
O5 O 0.0783(4) 0.6248(3) 0.0725(3) 0.0267(9) Uani 1 1 d .
O6 O 0.0095(4) 0.4201(3) 0.1514(3) 0.0245(8) Uani 1 1 d .
O7 O 0.1942(4) 0.5137(4) 0.2187(4) 0.0340(10) Uani 1 1 d .
H3 H 0.1985 0.4505 0.2553 0.051 Uiso 1 1 calc R
O8 O 0.2027(4) 0.3298(3) 0.0091(4) 0.0323(10) Uani 1 1 d .
H4 H 0.2434 0.3129 -0.0541 0.048 Uiso 1 1 d R
O9 O -0.1044(4) -0.1477(3) 0.0701(3) 0.0266(9) Uani 1 1 d .
O10 O -0.0547(4) 0.0421(3) 0.1383(4) 0.0281(9) Uani 1 1 d .
O11 O -0.2661(4) -0.0580(4) 0.2082(4) 0.0375(10) Uani 1 1 d .
H5 H -0.2430 -0.0410 0.2667 0.056 Uiso 1 1 calc R
O12 O -0.1993(4) 0.1643(3) -0.0114(4) 0.0292(9) Uani 1 1 d .
H6 H -0.2408 0.2117 -0.0529 0.044 Uiso 1 1 d R
O13 O 0.1091(5) 0.1774(4) 0.2252(4) 0.0435(12) Uani 1 1 d .
H16 H 0.1325 0.2251 0.2657 0.065 Uiso 1 1 d R
H17 H 0.1160 0.1151 0.2681 0.065 Uiso 1 1 d R
O14 O 0.3854(8) 0.2629(7) -0.1714(7) 0.106(3) Uani 1 1 d D
O15 O 0.2201(16) 0.3195(7) 0.3500(10) 0.227(8) Uani 1 1 d .
O16 O -0.2126(17) -0.0101(10) 0.4142(9) 0.199(6) Uani 1 1 d .
O17 O 0.0613(19) -0.0225(11) 0.3674(13) 0.252(9) Uani 1 1 d .
O18 O -0.008(2) 0.2357(16) -0.2878(13) 0.321(16) Uani 0.85 1 d PD
O19 O 0.3596(18) 0.2177(14) 0.5001(17) 0.266(9) Uani 1 1 d .
O20 O -0.362(2) 0.1529(13) 0.6393(10) 0.299(12) Uani 1 1 d D
O21 O -0.0262(17) 0.366(2) 0.5081(13) 0.38(2) Uani 0.85 1 d P
O22 O 0.230(2) 0.3011(13) 0.674(2) 0.363(18) Uani 0.80 1 d P
O23 O -0.3194(8) 0.2730(6) -0.1922(6) 0.093(2) Uani 1 1 d .
O24 O 0.486(3) 0.0306(15) 0.3806(16) 0.354(15) Uani 1 1 d .
C1 C -0.3047(6) 0.4306(5) 0.3185(6) 0.0366(15) Uani 1 1 d .
H7 H -0.3285 0.4663 0.2457 0.044 Uiso 1 1 calc R
C2 C -0.4057(6) 0.4670(5) 0.4134(5) 0.0344(15) Uani 1 1 d .
C3 C -0.5272(7) 0.5030(6) 0.3902(6) 0.0406(16) Uani 1 1 d .
H8 H -0.5461 0.5052 0.3162 0.049 Uiso 1 1 calc R
C4 C -0.3781(7) 0.4640(6) 0.5248(6) 0.0455(18) Uani 1 1 d .
H9 H -0.2962 0.4399 0.5418 0.055 Uiso 1 1 calc R
C5 C 0.2270(5) 0.4483(5) 0.0003(5) 0.0264(12) Uani 1 1 d .
H10 H 0.2026 0.4839 -0.0723 0.032 Uiso 1 1 calc R
C6 C 0.3691(5) 0.4735(5) 0.0002(5) 0.0254(12) Uani 1 1 d .
C7 C 0.4148(6) 0.5825(5) -0.0414(6) 0.0327(14) Uani 1 1 d .
H11 H 0.3584 0.6387 -0.0686 0.039 Uiso 1 1 calc R
C8 C 0.4540(6) 0.3927(5) 0.0420(6) 0.0340(14) Uani 1 1 d .
H12 H 0.4239 0.3203 0.0713 0.041 Uiso 1 1 calc R
C9 C -0.2251(5) 0.0458(4) -0.0128(5) 0.0219(11) Uani 1 1 d .
H13 H -0.1795 0.0222 -0.0845 0.026 Uiso 1 1 calc R
C10 C -0.3684(5) 0.0237(5) -0.0072(5) 0.0244(12) Uani 1 1 d .
C11 C -0.4607(6) 0.0792(5) 0.0641(6) 0.0323(14) Uani 1 1 d .
H14 H -0.4348 0.1325 0.1072 0.039 Uiso 1 1 calc R
C12 C -0.4088(5) -0.0556(5) -0.0714(5) 0.0304(14) Uani 1 1 d .
H15 H -0.3474 -0.0930 -0.1197 0.037 Uiso 1 1 calc R

loop_
_atom_site_aniso_label
_atom_site_aniso_U_11
_atom_site_aniso_U_22
_atom_site_aniso_U_33
_atom_site_aniso_U_23
_atom_site_aniso_U_13
_atom_site_aniso_U_12
Eu1 0.01449(14) 0.01442(14) 0.03007(16) -0.00723(10) -0.00084(10) -0.00201(9)
P1 0.0393(10) 0.0305(9) 0.0411(10) -0.0104(7) 0.0145(8) -0.0054(7)
P2 0.0153(6) 0.0162(6) 0.0293(7) -0.0052(5) -0.0039(5) -0.0034(5)
P3 0.0137(6) 0.0163(7) 0.0327(8) -0.0080(6) 0.0014(5) -0.0018(5)
O1 0.030(2) 0.032(2) 0.047(3) -0.017(2) 0.013(2) -0.0043(18)
O2 0.040(3) 0.050(3) 0.085(4) -0.022(3) 0.018(3) -0.016(2)
O3 0.094(5) 0.064(4) 0.045(3) -0.005(3) -0.004(3) 0.019(3)
O4 0.039(3) 0.058(3) 0.073(4) -0.040(3) 0.021(3) -0.021(2)
O5 0.027(2) 0.0165(19) 0.037(2) -0.0026(16) -0.0037(17) -0.0030(16)
O6 0.0190(19) 0.0185(19) 0.036(2) -0.0085(16) 0.0013(16) -0.0046(15)
O7 0.039(3) 0.026(2) 0.040(2) -0.0014(18) -0.019(2) -0.0075(19)
O8 0.019(2) 0.026(2) 0.053(3) -0.0214(19) 0.0063(18) -0.0085(17)
O9 0.026(2) 0.0166(19) 0.037(2) -0.0082(16) -0.0009(17) -0.0009(16)
O10 0.025(2) 0.0186(19) 0.043(2) -0.0050(17) -0.0115(18) -0.0026(16)
O11 0.028(2) 0.044(3) 0.038(2) -0.009(2) 0.0106(19) -0.006(2)
O12 0.022(2) 0.018(2) 0.048(3) -0.0015(17) -0.0089(18) -0.0041(16)
O13 0.053(3) 0.031(2) 0.051(3) -0.002(2) -0.024(2) -0.006(2)
O14 0.113(7) 0.096(6) 0.107(6) -0.038(5) 0.020(5) -0.045(5)
O15 0.46(2) 0.071(6) 0.203(11) 0.044(6) -0.257(14) -0.102(9)
O16 0.36(2) 0.137(10) 0.103(8) -0.023(7) -0.046(10) 0.054(11)
O17 0.40(2) 0.153(12) 0.217(14) 0.097(10) -0.162(16) -0.105(14)
O18 0.55(4) 0.27(2) 0.116(11) -0.011(12) -0.027(17) 0.27(3)
O19 0.28(2) 0.180(15) 0.33(2) 0.089(15) -0.093(17) -0.076(14)
O20 0.56(3) 0.233(16) 0.100(9) -0.021(10) 0.022(14) -0.20(2)
O21 0.188(17) 0.83(6) 0.112(11) -0.07(2) -0.072(11) 0.26(3)
O22 0.44(4) 0.055(9) 0.54(5) 0.001(17) 0.08(4) -0.026(16)
O23 0.140(7) 0.061(4) 0.092(5) 0.003(4) -0.065(5) -0.021(4)
O24 0.56(4) 0.25(2) 0.27(2) 0.103(16) -0.20(2) -0.21(2)
C1 0.031(3) 0.035(3) 0.042(4) -0.016(3) 0.011(3) -0.005(3)
C2 0.035(3) 0.033(3) 0.033(3) -0.014(3) 0.012(3) -0.002(3)
C3 0.041(4) 0.046(4) 0.034(4) -0.012(3) 0.002(3) 0.005(3)
C4 0.039(4) 0.050(4) 0.046(4) -0.013(3) 0.003(3) 0.011(3)
C5 0.017(3) 0.023(3) 0.039(3) -0.007(2) -0.002(2) -0.003(2)
C6 0.014(3) 0.023(3) 0.039(3) -0.013(2) 0.003(2) -0.001(2)
C7 0.018(3) 0.024(3) 0.054(4) -0.002(3) -0.001(3) -0.001(2)
C8 0.021(3) 0.021(3) 0.059(4) -0.004(3) -0.003(3) -0.006(2)
C9 0.014(2) 0.022(3) 0.032(3) -0.009(2) -0.005(2) -0.002(2)
C10 0.015(3) 0.019(3) 0.041(3) -0.004(2) -0.009(2) -0.002(2)
C11 0.022(3) 0.027(3) 0.053(4) -0.021(3) -0.008(3) -0.001(2)
C12 0.018(3) 0.028(3) 0.049(4) -0.020(3) -0.008(3) 0.003(2)

loop_
_atom_type_symbol
_atom_type_description
_atom_type_scat_dispersion_real
_atom_type_scat_dispersion_imag
_atom_type_scat_source
C C 0.0033 0.0016 'International Tables Vol C Tables 4.2.6.8 and 6.1.1.4'
H H 0.0000 0.0000 'International Tables Vol C Tables 4.2.6.8 and 6.1.1.4'
O O 0.0106 0.0060 'International Tables Vol C Tables 4.2.6.8 and 6.1.1.4'
P P 0.1023 0.0942 'International Tables Vol C Tables 4.2.6.8 and 6.1.1.4'
Eu Eu -0.1578 3.6682 'International Tables Vol C Tables 4.2.6.8 and 6.1.1.4'

loop_
_geom_angle_atom_site_label_1
_geom_angle_atom_site_label_2
_geom_angle_atom_site_label_3
_geom_angle
_geom_angle_site_symmetry_1
_geom_angle_site_symmetry_3
O1 Eu1 O9 153.00(14) . 2
O1 Eu1 O5 99.09(15) . 2_565
O9 Eu1 O5 86.39(14) 2 2_565
O1 Eu1 O10 81.65(14) . .
O9 Eu1 O10 76.57(14) 2 .
O5 Eu1 O10 136.86(13) 2_565 .
O1 Eu1 O13 89.78(17) . .
O9 Eu1 O13 97.58(16) 2 .
O5 Eu1 O13 152.22(15) 2_565 .
O10 Eu1 O13 70.29(14) . .
O1 Eu1 O6 74.67(14) . .
O9 Eu1 O6 132.22(13) 2 .
O5 Eu1 O6 78.74(13) 2_565 .
O10 Eu1 O6 140.49(14) . .
O13 Eu1 O6 78.35(14) . .
O1 Eu1 O12 77.05(15) . .
O9 Eu1 O12 80.17(14) 2 .
O5 Eu1 O12 69.97(13) 2_565 .
O10 Eu1 O12 68.23(13) . .
O13 Eu1 O12 137.80(14) . .
O6 Eu1 O12 133.32(12) . .
O1 Eu1 O8 139.08(14) . .
O9 Eu1 O8 67.74(13) 2 .
O5 Eu1 O8 81.73(14) 2_565 .
O10 Eu1 O8 125.07(13) . .
O13 Eu1 O8 74.55(16) . .
O6 Eu1 O8 65.32(12) . .
O12 Eu1 O8 138.29(14) . .
O1 Eu1 P3 78.64(11) . .
O9 Eu1 P3 75.45(10) 2 .
O5 Eu1 P3 117.62(10) 2_565 .
O10 Eu1 P3 19.73(10) . .
O13 Eu1 P3 89.86(11) . .
O6 Eu1 P3 150.74(9) . .
O12 Eu1 P3 48.50(9) . .
O8 Eu1 P3 137.20(9) . .
O1 Eu1 P2 93.60(11) . .
O9 Eu1 P2 113.27(10) 2 .
O5 Eu1 P2 74.33(10) 2_565 .
O10 Eu1 P2 148.79(10) . .
O13 Eu1 P2 78.91(11) . .
O6 Eu1 P2 18.95(9) . .
O12 Eu1 P2 140.89(9) . .
O8 Eu1 P2 46.84(9) . .
P3 Eu1 P2 166.44(4) . .
O1 P1 O3 114.3(3) . .
O1 P1 O2 110.8(3) . .
O3 P1 O2 111.3(4) . .
O1 P1 C1 105.6(3) . .
O3 P1 C1 109.2(3) . .
O2 P1 C1 105.1(3) . .
O5 P2 O6 117.6(2) . .
O5 P2 O7 107.4(2) . .
O6 P2 O7 109.9(2) . .
O5 P2 C5 107.3(3) . .
O6 P2 C5 105.9(2) . .
O7 P2 C5 108.4(3) . .
O5 P2 Eu1 128.75(17) . .
O6 P2 Eu1 32.06(14) . .
O7 P2 Eu1 121.03(16) . .
C5 P2 Eu1 73.84(18) . .
O9 P3 O10 117.4(2) . .
O9 P3 O11 107.0(2) . .
O10 P3 O11 109.4(2) . .
O9 P3 C9 108.1(2) . .
O10 P3 C9 107.5(2) . .
O11 P3 C9 106.9(3) . .
O9 P3 Eu1 134.80(17) . .
O10 P3 Eu1 32.37(15) . .
O11 P3 Eu1 114.91(17) . .
C9 P3 Eu1 75.59(17) . .
P1 O1 Eu1 167.6(3) . .
P2 O5 Eu1 150.8(2) . 2_565
P2 O6 Eu1 129.0(2) . .
C5 O8 Eu1 124.7(3) . .
P3 O9 Eu1 144.7(2) . 2
P3 O10 Eu1 127.9(2) . .
C9 O12 Eu1 125.6(3) . .
O4 C1 C2 110.6(5) . .
O4 C1 P1 108.8(4) . .
C2 C1 P1 113.5(5) . .
C3 C2 C4 119.1(6) . .
C3 C2 C1 119.7(6) . .
C4 C2 C1 121.3(6) . .
C2 C3 C4 121.1(7) . 2_466
C3 C4 C2 119.9(7) 2_466 .
O8 C5 C6 113.0(4) . .
O8 C5 P2 106.8(4) . .
C6 C5 P2 113.7(4) . .
C8 C6 C7 118.8(5) . .
C8 C6 C5 122.0(5) . .
C7 C6 C5 119.1(5) . .
C6 C7 C8 119.9(5) . 2_665
C6 C8 C7 121.3(6) . 2_665
O12 C9 C10 112.5(4) . .
O12 C9 P3 106.7(3) . .
C10 C9 P3 113.2(4) . .
C11 C10 C12 119.2(5) . .
C11 C10 C9 120.6(5) . .
C12 C10 C9 120.1(5) . .
C12 C11 C10 120.1(5) 2_455 .
C11 C12 C10 120.6(5) 2_455 .

loop_
_geom_bond_atom_site_label_1
_geom_bond_atom_site_label_2
_geom_bond_distance
_geom_bond_site_symmetry_2
Eu1 O1 2.307(4) .
Eu1 O9 2.354(4) 2
Eu1 O5 2.365(4) 2_565
Eu1 O10 2.387(4) .
Eu1 O13 2.419(5) .
Eu1 O6 2.458(4) .
Eu1 O12 2.508(4) .
Eu1 O8 2.551(4) .
Eu1 P3 3.518(2) .
Eu1 P2 3.599(2) .
P1 O1 1.489(4) .
P1 O3 1.512(6) .
P1 O2 1.552(6) .
P1 C1 1.825(6) .
P2 O5 1.500(4) .
P2 O6 1.504(4) .
P2 O7 1.581(4) .
P2 C5 1.838(6) .
P3 O9 1.504(4) .
P3 O10 1.505(4) .
P3 O11 1.574(4) .
P3 C9 1.841(6) .
O4 C1 1.415(8) .
O5 Eu1 2.365(4) 2_565
O8 C5 1.420(7) .
O9 Eu1 2.354(4) 2
O12 C9 1.436(6) .
C1 C2 1.516(8) .
C2 C3 1.373(9) .
C2 C4 1.397(10) .
C3 C4 1.385(9) 2_466
C4 C3 1.385(9) 2_466
C5 C6 1.517(8) .
C6 C8 1.375(8) .
C6 C7 1.395(8) .
C7 C8 1.403(8) 2_665
C8 C7 1.403(8) 2_665
C9 C10 1.511(7) .
C10 C11 1.385(8) .
C10 C12 1.393(7) .
C11 C12 1.382(8) 2_455
C12 C11 1.382(8) 2_455

loop_
_geom_hbond_atom_site_label_D
_geom_hbond_atom_site_label_H
_geom_hbond_atom_site_label_A
_geom_hbond_distance_DH
_geom_hbond_distance_HA
_geom_hbond_distance_DA
_geom_hbond_angle_DHA
_geom_hbond_site_symmetry_A
O2 H1 O24 0.82 1.88 2.681(15) 166.4 1_455
O4 H2 O22 0.82 1.93 2.733(17) 167.2 2_566
O7 H3 O15 0.82 1.83 2.642(9) 172.0 .
O8 H4 O14 0.85 2.00 2.818(9) 161.2 .
O11 H5 O16 0.82 1.91 2.729(12) 171.7 .
O12 H6 O23 0.85 2.01 2.806(8) 156.4 .
O13 H16 O15 0.85 1.92 2.763(9) 168.3 .
O13 H17 O17 0.85 1.94 2.747(12) 158.4 .
